data_4069766
loop_
_publ_author_name
'Huang, Yi-Ping'
'Tsai, Chung-Chih'
'Shih, Wei-Chih'
'Chang, Yu-Chang'
'Lin, Shen-Ta'
'Yap, Glenn P. A.'
'Chao, Ito'
'Ong, Tiow-Gan'

_publ_section_title
;
 Kinetic and Thermodynamic Study ofSyn&#x2212;AntiIsomerization of Nickel
 Complexes Bearing Amino-Linked N-Heterocyclic Carbene Ligands: The Effect
 of the Pendant Arm of the NHC
;
_journal_issue 15
_journal_name_full Organometallics
_journal_page_first 4316
_journal_paper_doi 10.1021/om900404c
_journal_volume 28
_journal_year 2009
_chemical_formula_sum 'C40 H61 Br2 N6 Ni O'
_chemical_formula_weight 860.48
_chemical_name_systematic
;
 ?
;
_space_group_IT_number 15
_symmetry_cell_setting monoclinic
_symmetry_space_group_name_Hall '-C 2yc'
_symmetry_space_group_name_H-M 'C 1 2/c 1'
_atom_sites_solution_hydrogens geom
_atom_sites_solution_primary direct
_atom_sites_solution_secondary difmap
_audit_creation_method SHELXL-97
_cell_angle_alpha 90.00
_cell_angle_beta 120.749(2)
_cell_angle_gamma 90.00
_cell_formula_units_Z 4
_cell_length_a 18.9472(8)
_cell_length_b 17.8588(7)
_cell_length_c 15.6602(6)
_cell_measurement_temperature 150(2)
_cell_volume 4554.0(3)
_computing_cell_refinement 'SAINT (Bruker, 2002)'
_computing_data_collection 'SMART (Bruker, 2002)'
_computing_data_reduction SAINT
_computing_molecular_graphics 'SHELXTL (Sheldrick, 2001)'
_computing_publication_material 'SHELXTL (Sheldrick, 2001)'
_computing_structure_refinement 'SHELXL-97 (Sheldrick, 1997)'
_computing_structure_solution 'SHELXS-97 (Sheldrick, 1990)'
_diffrn_ambient_temperature 150(2)
_diffrn_detector_area_resol_mean 836.6
_diffrn_measured_fraction_theta_full 0.994
_diffrn_measured_fraction_theta_max 0.986
_diffrn_measurement_device_type 'Bruker AXS APEX diffractometer'
_diffrn_measurement_method \w
_diffrn_radiation_monochromator graphite
_diffrn_radiation_source 'fine-focus sealed tube'
_diffrn_radiation_type MoK\a
_diffrn_radiation_wavelength 0.71073
_diffrn_reflns_av_R_equivalents 0.0344
_diffrn_reflns_av_sigmaI/netI 0.0252
_diffrn_reflns_limit_h_max 24
_diffrn_reflns_limit_h_min -24
_diffrn_reflns_limit_k_max 22
_diffrn_reflns_limit_k_min -22
_diffrn_reflns_limit_l_max 20
_diffrn_reflns_limit_l_min -18
_diffrn_reflns_number 41970
_diffrn_reflns_theta_full 25.00
_diffrn_reflns_theta_max 27.10
_diffrn_reflns_theta_min 1.79
_diffrn_standards_decay_% 1
_diffrn_standards_interval_count 0
_diffrn_standards_interval_time 0
_diffrn_standards_number 0
_exptl_absorpt_coefficient_mu 2.215
_exptl_absorpt_correction_type multi-scan
_exptl_absorpt_process_details 'SADABS (Sheldrick, 2003)'
_exptl_crystal_density_diffrn 1.255
_exptl_crystal_density_method 'not measured'
_exptl_crystal_F_000 1796
_refine_diff_density_max 2.597
_refine_diff_density_min -0.545
_refine_diff_density_rms 0.104
_refine_ls_extinction_method none
_refine_ls_goodness_of_fit_ref 1.022
_refine_ls_hydrogen_treatment mixed
_refine_ls_matrix_type full
_refine_ls_number_parameters 207
_refine_ls_number_reflns 4969
_refine_ls_number_restraints 0
_refine_ls_restrained_S_all 1.022
_refine_ls_R_factor_all 0.0595
_refine_ls_R_factor_gt 0.0505
_refine_ls_shift/su_max 0.000
_refine_ls_shift/su_mean 0.000
_refine_ls_structure_factor_coef Fsqd
_refine_ls_weighting_details 'calc w=1/[\s^2^(Fo^2^)+(0.0963P)^2^+19.2571P] where P=(Fo^2^+2Fc^2^)/3'
_refine_ls_weighting_scheme calc
_refine_ls_wR_factor_gt 0.1554
_refine_ls_wR_factor_ref 0.1596
_reflns_number_gt 4065
_reflns_number_total 4969
_reflns_threshold_expression >2sigma(I)
_cod_data_source_file om900404c_si_005.cif
_cod_data_source_block i10522s
_cod_depositor_comments
;
The following automatic conversions were performed:

'_symmetry_cell_setting' value 'Monoclinic' changed to 'monoclinic'
according to /home/saulius/struct/CIF-dictionaries/cif_core.dic
dictionary named 'cif_core.dic' version 2.4.2 from 2011-04-26.

Automatic conversion script
Id: cif_fix_values 1715 2011-07-08 13:25:40Z adriana 
;
_cod_original_sg_symbol_H-M C2/c
_cod_database_code 4069766

loop_
_symmetry_equiv_pos_as_xyz
'x, y, z'
'-x, y, -z+1/2'
'x+1/2, y+1/2, z'
'-x+1/2, y+1/2, -z+1/2'
'-x, -y, -z'
'x, -y, z-1/2'
'-x+1/2, -y+1/2, -z'
'x+1/2, -y+1/2, z-1/2'

loop_
_atom_site_label
_atom_site_type_symbol
_atom_site_fract_x
_atom_site_fract_y
_atom_site_fract_z
_atom_site_U_iso_or_equiv
_atom_site_adp_type
_atom_site_occupancy
_atom_site_symmetry_multiplicity
_atom_site_calc_flag
_atom_site_refinement_flags
Ni Ni 0.0000 0.41779(3) 0.2500 0.02069(17) Uani 1 2 d S
Br Br 0.11325(2) 0.42307(2) 0.41014(3) 0.02767(15) Uani 1 1 d .
N1 N 0.11861(18) 0.35984(17) 0.1969(2) 0.0249(6) Uani 1 1 d .
N2 N 0.0851(2) 0.47324(18) 0.1492(2) 0.0282(7) Uani 1 1 d .
N3 N 0.1418(3) 0.5994(2) 0.2994(3) 0.0406(9) Uani 1 1 d .
H3 H 0.121(3) 0.553(3) 0.308(4) 0.049 Uiso 1 1 d .
C1 C 0.0714(2) 0.41728(19) 0.1972(3) 0.0230(7) Uani 1 1 d .
C2 C 0.1600(2) 0.3807(2) 0.1480(3) 0.0329(9) Uani 1 1 d .
H2A H 0.1962 0.3504 0.1377 0.040 Uiso 1 1 calc R
C3 C 0.1389(3) 0.4513(3) 0.1187(3) 0.0345(9) Uani 1 1 d .
H3B H 0.1572 0.4811 0.0835 0.041 Uiso 1 1 calc R
C4 C 0.2008(2) 0.2704(2) 0.3283(3) 0.0272(8) Uani 1 1 d .
C5 C 0.2097(2) 0.1989(2) 0.3684(3) 0.0323(8) Uani 1 1 d .
H5A H 0.2578 0.1874 0.4299 0.039 Uiso 1 1 calc R
C6 C 0.1503(3) 0.1443(2) 0.3207(3) 0.0345(9) Uani 1 1 d .
C7 C 0.0802(2) 0.1624(2) 0.2309(3) 0.0334(9) Uani 1 1 d .
H7A H 0.0399 0.1247 0.1969 0.040 Uiso 1 1 calc R
C8 C 0.0668(2) 0.2330(2) 0.1891(3) 0.0306(8) Uani 1 1 d .
C9 C 0.1274(2) 0.2868(2) 0.2392(3) 0.0262(7) Uani 1 1 d .
C10 C 0.2691(2) 0.3266(2) 0.3795(3) 0.0343(9) Uani 1 1 d .
H10A H 0.3107 0.3071 0.4446 0.052 Uiso 1 1 calc R
H10B H 0.2470 0.3737 0.3881 0.052 Uiso 1 1 calc R
H10C H 0.2943 0.3354 0.3390 0.052 Uiso 1 1 calc R
C11 C 0.1612(3) 0.0671(3) 0.3650(4) 0.0492(12) Uani 1 1 d .
H11A H 0.1782 0.0322 0.3306 0.074 Uiso 1 1 calc R
H11B H 0.1091 0.0502 0.3575 0.074 Uiso 1 1 calc R
H11C H 0.2033 0.0687 0.4357 0.074 Uiso 1 1 calc R
C12 C -0.0097(3) 0.2493(3) 0.0918(3) 0.0458(11) Uani 1 1 d .
H12A H 0.0029 0.2851 0.0539 0.069 Uiso 1 1 calc R
H12B H -0.0513 0.2707 0.1040 0.069 Uiso 1 1 calc R
H12C H -0.0306 0.2028 0.0538 0.069 Uiso 1 1 calc R
C13 C 0.0512(3) 0.5489(2) 0.1326(3) 0.0354(9) Uani 1 1 d .
H13A H 0.0076 0.5507 0.1496 0.042 Uiso 1 1 calc R
H13B H 0.0262 0.5620 0.0615 0.042 Uiso 1 1 calc R
C14 C 0.1176(3) 0.6060(3) 0.1954(3) 0.0424(10) Uani 1 1 d .
H14A H 0.1660 0.5978 0.1883 0.051 Uiso 1 1 calc R
H14B H 0.0966 0.6572 0.1715 0.051 Uiso 1 1 calc R
C15 C 0.2263(3) 0.6222(3) 0.3742(4) 0.0476(12) Uani 1 1 d .
C16 C 0.2309(4) 0.6192(3) 0.4747(4) 0.0664(17) Uani 1 1 d .
H16A H 0.2198 0.5681 0.4873 0.100 Uiso 1 1 calc R
H16B H 0.1900 0.6533 0.4737 0.100 Uiso 1 1 calc R
H16C H 0.2859 0.6344 0.5274 0.100 Uiso 1 1 calc R
C17 C 0.2910(4) 0.5688(4) 0.3770(5) 0.0711(17) Uani 1 1 d .
H17A H 0.2807 0.5178 0.3913 0.107 Uiso 1 1 calc R
H17B H 0.3458 0.5849 0.4290 0.107 Uiso 1 1 calc R
H17C H 0.2877 0.5695 0.3125 0.107 Uiso 1 1 calc R
C18 C 0.2416(4) 0.7014(3) 0.3541(4) 0.0680(17) Uani 1 1 d .
H18A H 0.1973 0.7340 0.3473 0.102 Uiso 1 1 calc R
H18B H 0.2431 0.7027 0.2925 0.102 Uiso 1 1 calc R
H18C H 0.2942 0.7190 0.4094 0.102 Uiso 1 1 calc R

loop_
_atom_site_aniso_label
_atom_site_aniso_U_11
_atom_site_aniso_U_22
_atom_site_aniso_U_33
_atom_site_aniso_U_23
_atom_site_aniso_U_13
_atom_site_aniso_U_12
Ni 0.0196(3) 0.0271(3) 0.0157(3) 0.000 0.0092(3) 0.000
Br 0.0236(2) 0.0378(2) 0.0177(2) -0.00158(13) 0.00771(17) -0.00187(14)
N1 0.0220(15) 0.0359(17) 0.0200(15) 0.0009(12) 0.0129(13) 0.0017(12)
N2 0.0298(16) 0.0324(16) 0.0203(15) 0.0037(12) 0.0114(13) -0.0005(13)
N3 0.055(2) 0.0405(19) 0.037(2) -0.0043(16) 0.0307(19) -0.0127(17)
C1 0.0195(16) 0.0305(18) 0.0148(16) 0.0018(13) 0.0057(14) 0.0004(13)
C2 0.033(2) 0.046(2) 0.030(2) 0.0012(17) 0.0232(18) 0.0018(17)
C3 0.033(2) 0.049(2) 0.025(2) 0.0057(17) 0.0179(18) -0.0020(18)
C4 0.0228(17) 0.038(2) 0.0232(18) 0.0012(15) 0.0134(16) 0.0043(14)
C5 0.0263(19) 0.041(2) 0.030(2) 0.0036(16) 0.0141(17) 0.0064(16)
C6 0.038(2) 0.035(2) 0.035(2) 0.0074(17) 0.0218(19) 0.0058(17)
C7 0.029(2) 0.033(2) 0.035(2) -0.0036(16) 0.0141(18) 0.0000(15)
C8 0.0264(19) 0.036(2) 0.028(2) -0.0030(16) 0.0135(17) 0.0027(15)
C9 0.0248(18) 0.0309(19) 0.0247(19) 0.0019(14) 0.0140(16) 0.0048(14)
C10 0.031(2) 0.044(2) 0.026(2) -0.0005(16) 0.0126(17) -0.0025(17)
C11 0.054(3) 0.040(3) 0.051(3) 0.013(2) 0.025(3) 0.003(2)
C12 0.036(2) 0.043(2) 0.033(2) -0.0057(18) 0.000(2) 0.0038(19)
C13 0.038(2) 0.031(2) 0.031(2) 0.0073(16) 0.0132(18) 0.0031(17)
C14 0.056(3) 0.036(2) 0.039(2) 0.0039(19) 0.027(2) -0.009(2)
C15 0.065(3) 0.049(3) 0.038(3) -0.010(2) 0.033(2) -0.022(2)
C16 0.100(5) 0.067(4) 0.044(3) -0.013(3) 0.046(3) -0.037(3)
C17 0.062(4) 0.086(5) 0.065(4) 0.000(3) 0.032(3) 0.000(3)
C18 0.100(5) 0.057(3) 0.055(3) -0.013(3) 0.046(3) -0.040(3)

loop_
_atom_type_symbol
_atom_type_description
_atom_type_scat_dispersion_real
_atom_type_scat_dispersion_imag
_atom_type_scat_source
C C 0.0033 0.0016 'International Tables Vol C Tables 4.2.6.8 and 6.1.1.4'
H H 0.0000 0.0000 'International Tables Vol C Tables 4.2.6.8 and 6.1.1.4'
Br Br -0.2901 2.4595 'International Tables Vol C Tables 4.2.6.8 and 6.1.1.4'
N N 0.0061 0.0033 'International Tables Vol C Tables 4.2.6.8 and 6.1.1.4'
Ni Ni 0.3393 1.1124 'International Tables Vol C Tables 4.2.6.8 and 6.1.1.4'
O O 0.0106 0.0060 'International Tables Vol C Tables 4.2.6.8 and 6.1.1.4'

loop_
_geom_angle_atom_site_label_1
_geom_angle_atom_site_label_2
_geom_angle_atom_site_label_3
_geom_angle
_geom_angle_site_symmetry_1
_geom_angle_site_symmetry_3
C1 Ni C1 179.5(2) . 2
C1 Ni Br 90.04(10) . 2
C1 Ni Br 89.98(10) 2 2
C1 Ni Br 89.98(10) . .
C1 Ni Br 90.05(10) 2 .
Br Ni Br 175.35(3) 2 .
C1 N1 C2 110.8(3) . .
C1 N1 C9 127.2(3) . .
C2 N1 C9 122.0(3) . .
C1 N2 C3 111.5(3) . .
C1 N2 C13 126.2(3) . .
C3 N2 C13 122.2(3) . .
C14 N3 C15 117.3(4) . .
C14 N3 H3 108(3) . .
C15 N3 H3 119(3) . .
N2 C1 N1 104.0(3) . .
N2 C1 Ni 128.0(3) . .
N1 C1 Ni 128.0(3) . .
C3 C2 N1 106.6(3) . .
C3 C2 H2A 126.7 . .
N1 C2 H2A 126.7 . .
C2 C3 N2 107.1(3) . .
C2 C3 H3B 126.5 . .
N2 C3 H3B 126.5 . .
C5 C4 C9 117.9(4) . .
C5 C4 C10 119.8(3) . .
C9 C4 C10 122.3(3) . .
C6 C5 C4 121.6(4) . .
C6 C5 H5A 119.2 . .
C4 C5 H5A 119.2 . .
C5 C6 C7 118.4(4) . .
C5 C6 C11 120.9(4) . .
C7 C6 C11 120.8(4) . .
C8 C7 C6 122.6(4) . .
C8 C7 H7A 118.7 . .
C6 C7 H7A 118.7 . .
C7 C8 C9 117.7(4) . .
C7 C8 C12 120.4(4) . .
C9 C8 C12 121.9(4) . .
C8 C9 C4 121.8(3) . .
C8 C9 N1 120.0(3) . .
C4 C9 N1 118.0(3) . .
C4 C10 H10A 109.5 . .
C4 C10 H10B 109.5 . .
H10A C10 H10B 109.5 . .
C4 C10 H10C 109.5 . .
H10A C10 H10C 109.5 . .
H10B C10 H10C 109.5 . .
C6 C11 H11A 109.5 . .
C6 C11 H11B 109.5 . .
H11A C11 H11B 109.5 . .
C6 C11 H11C 109.5 . .
H11A C11 H11C 109.5 . .
H11B C11 H11C 109.5 . .
C8 C12 H12A 109.5 . .
C8 C12 H12B 109.5 . .
H12A C12 H12B 109.5 . .
C8 C12 H12C 109.5 . .
H12A C12 H12C 109.5 . .
H12B C12 H12C 109.5 . .
N2 C13 C14 111.2(4) . .
N2 C13 H13A 109.4 . .
C14 C13 H13A 109.4 . .
N2 C13 H13B 109.4 . .
C14 C13 H13B 109.4 . .
H13A C13 H13B 108.0 . .
N3 C14 C13 110.6(3) . .
N3 C14 H14A 109.5 . .
C13 C14 H14A 109.5 . .
N3 C14 H14B 109.5 . .
C13 C14 H14B 109.5 . .
H14A C14 H14B 108.1 . .
N3 C15 C18 109.8(5) . .
N3 C15 C16 105.9(4) . .
C18 C15 C16 109.3(4) . .
N3 C15 C17 112.2(4) . .
C18 C15 C17 110.6(5) . .
C16 C15 C17 108.9(5) . .
C15 C16 H16A 109.5 . .
C15 C16 H16B 109.5 . .
H16A C16 H16B 109.5 . .
C15 C16 H16C 109.5 . .
H16A C16 H16C 109.5 . .
H16B C16 H16C 109.5 . .
C15 C17 H17A 109.5 . .
C15 C17 H17B 109.5 . .
H17A C17 H17B 109.5 . .
C15 C17 H17C 109.5 . .
H17A C17 H17C 109.5 . .
H17B C17 H17C 109.5 . .
C15 C18 H18A 109.5 . .
C15 C18 H18B 109.5 . .
H18A C18 H18B 109.5 . .
C15 C18 H18C 109.5 . .
H18A C18 H18C 109.5 . .
H18B C18 H18C 109.5 . .

loop_
_geom_bond_atom_site_label_1
_geom_bond_atom_site_label_2
_geom_bond_distance
_geom_bond_site_symmetry_2
Ni C1 1.913(4) .
Ni C1 1.913(4) 2
Ni Br 2.3237(4) 2
Ni Br 2.3237(4) .
N1 C1 1.362(5) .
N1 C2 1.398(5) .
N1 C9 1.433(5) .
N2 C1 1.353(5) .
N2 C3 1.385(5) .
N2 C13 1.461(5) .
N3 C14 1.454(6) .
N3 C15 1.477(6) .
N3 H3 0.96(5) .
C2 C3 1.333(6) .
C2 H2A 0.9500 .
C3 H3B 0.9500 .
C4 C5 1.395(6) .
C4 C9 1.407(5) .
C4 C10 1.504(5) .
C5 C6 1.385(6) .
C5 H5A 0.9500 .
C6 C7 1.392(6) .
C6 C11 1.511(6) .
C7 C8 1.383(6) .
C7 H7A 0.9500 .
C8 C9 1.392(5) .
C8 C12 1.500(6) .
C10 H10A 0.9800 .
C10 H10B 0.9800 .
C10 H10C 0.9800 .
C11 H11A 0.9800 .
C11 H11B 0.9800 .
C11 H11C 0.9800 .
C12 H12A 0.9800 .
C12 H12B 0.9800 .
C12 H12C 0.9800 .
C13 C14 1.524(6) .
C13 H13A 0.9900 .
C13 H13B 0.9900 .
C14 H14A 0.9900 .
C14 H14B 0.9900 .
C15 C18 1.511(7) .
C15 C16 1.532(6) .
C15 C17 1.536(8) .
C16 H16A 0.9800 .
C16 H16B 0.9800 .
C16 H16C 0.9800 .
C17 H17A 0.9800 .
C17 H17B 0.9800 .
C17 H17C 0.9800 .
C18 H18A 0.9800 .
C18 H18B 0.9800 .
C18 H18C 0.9800 .

loop_
_geom_torsion_atom_site_label_1
_geom_torsion_atom_site_label_2
_geom_torsion_atom_site_label_3
_geom_torsion_atom_site_label_4
_geom_torsion
_geom_torsion_site_symmetry_1
C3 N2 C1 N1 0.5(4) .
C13 N2 C1 N1 -177.4(3) .
C3 N2 C1 Ni -177.9(3) .
C13 N2 C1 Ni 4.2(5) .
C2 N1 C1 N2 -0.6(4) .
C9 N1 C1 N2 179.5(3) .
C2 N1 C1 Ni 177.8(3) .
C9 N1 C1 Ni -2.1(5) .
C1 Ni C1 N2 160.3(3) 2
Br Ni C1 N2 67.8(3) 2
Br Ni C1 N2 -107.5(3) .
C1 Ni C1 N1 -17.7(4) 2
Br Ni C1 N1 -110.2(3) 2
Br Ni C1 N1 74.5(3) .
C1 N1 C2 C3 0.4(4) .
C9 N1 C2 C3 -179.6(3) .
N1 C2 C3 N2 -0.1(4) .
C1 N2 C3 C2 -0.3(5) .
C13 N2 C3 C2 177.8(4) .
C9 C4 C5 C6 2.7(6) .
C10 C4 C5 C6 -176.3(4) .
C4 C5 C6 C7 -0.3(6) .
C4 C5 C6 C11 179.8(4) .
C5 C6 C7 C8 -1.7(6) .
C11 C6 C7 C8 178.2(4) .
C6 C7 C8 C9 1.2(6) .
C6 C7 C8 C12 179.6(4) .
C7 C8 C9 C4 1.3(5) .
C12 C8 C9 C4 -177.1(4) .
C7 C8 C9 N1 177.0(3) .
C12 C8 C9 N1 -1.4(6) .
C5 C4 C9 C8 -3.2(5) .
C10 C4 C9 C8 175.8(3) .
C5 C4 C9 N1 -179.0(3) .
C10 C4 C9 N1 0.0(5) .
C1 N1 C9 C8 78.8(5) .
C2 N1 C9 C8 -101.2(4) .
C1 N1 C9 C4 -105.3(4) .
C2 N1 C9 C4 74.7(5) .
C1 N2 C13 C14 109.4(4) .
C3 N2 C13 C14 -68.3(5) .
C15 N3 C14 C13 152.3(4) .
N2 C13 C14 N3 -72.7(5) .
C14 N3 C15 C18 54.9(6) .
C14 N3 C15 C16 172.8(4) .
C14 N3 C15 C17 -68.6(6) .
